data_4310591
loop_
_publ_author_name
'Ahmed Machkour'
'Dominique Mandon'
'Mohamed Lachkar'
'Richard Welter'

_publ_section_title
;
 Easy Preparation of the Tris(2-fluoro-6-pyridylmethyl)amine Ligand and
 Instantaneous Reaction of the Corresponding Dichloroferrous Complex with
 Molecular Dioxygen: New Access to Dinuclear Species
;
_journal_name_full 'Inorganic Chemistry'
_journal_page_first 1545
_journal_page_last 1550
_journal_paper_doi 10.1021/ic034485e
_journal_volume 43
_journal_year 2004
_chemical_formula_moiety 'C18 H15 Cl4 F3 Fe2 N4 O0.50'
_chemical_formula_sum 'C18 H15 Cl4 F3 Fe2 N4 O0.5'
_chemical_formula_weight 605.84
_chemical_name_systematic
; 
 ? 
;
_space_group_IT_number 2
_symmetry_cell_setting triclinic
_symmetry_space_group_name_Hall '-P 1'
_symmetry_space_group_name_H-M 'P -1'
_atom_sites_solution_hydrogens geom
_atom_sites_solution_primary direct
_atom_sites_solution_secondary difmap
_audit_creation_method SHELXL-97
_cell_angle_alpha 102.621(5)
_cell_angle_beta 93.289(5)
_cell_angle_gamma 105.610(5)
_cell_formula_units_Z 2
_cell_length_a 9.343(5)
_cell_length_b 9.569(5)
_cell_length_c 13.696(5)
_cell_measurement_reflns_used 7814
_cell_measurement_temperature 173(2)
_cell_measurement_theta_max 27.485
_cell_measurement_theta_min 0.998
_cell_volume 1142.0(10)
_computing_cell_refinement 'Denzo (Nonius B.V., 1998)'
_computing_data_collection 'Collect (Nonius B.V., 1998)'
_computing_data_reduction 'Denzo (Nonius B.V., 1998)'
_computing_molecular_graphics 'ATOMS V6 (Dowty, 2002)'
_computing_publication_material 'SHELXL-97 (Sheldrick, 1997)'
_computing_structure_refinement 'SHELXL-97 (Sheldrick, 1997)'
_computing_structure_solution 'SHELXS-97 (Sheldrick, 1997)'
_diffrn_ambient_temperature 173(2)
_diffrn_measured_fraction_theta_full 0.989
_diffrn_measured_fraction_theta_max 0.989
_diffrn_measurement_device_type KappaCCD
_diffrn_measurement_method '\p scans'
_diffrn_radiation_monochromator graphite
_diffrn_radiation_source 'fine-focus sealed tube'
_diffrn_radiation_type MoK\a
_diffrn_radiation_wavelength 0.71069
_diffrn_reflns_av_R_equivalents 0.0000
_diffrn_reflns_av_sigmaI/netI 0.1707
_diffrn_reflns_limit_h_max 11
_diffrn_reflns_limit_h_min -12
_diffrn_reflns_limit_k_max 12
_diffrn_reflns_limit_k_min -12
_diffrn_reflns_limit_l_max 17
_diffrn_reflns_limit_l_min 0
_diffrn_reflns_number 5173
_diffrn_reflns_theta_full 27.47
_diffrn_reflns_theta_max 27.47
_diffrn_reflns_theta_min 2.72
_exptl_absorpt_coefficient_mu 1.779
_exptl_absorpt_correction_type none
_exptl_crystal_colour orange
_exptl_crystal_density_diffrn 1.762
_exptl_crystal_density_method 'not measured'
_exptl_crystal_description prism
_exptl_crystal_F_000 604
_exptl_crystal_size_max 0.13
_exptl_crystal_size_mid 0.10
_exptl_crystal_size_min 0.08
_refine_diff_density_max 0.644
_refine_diff_density_min -0.551
_refine_diff_density_rms 0.103
_refine_ls_extinction_method none
_refine_ls_goodness_of_fit_ref 1.035
_refine_ls_hydrogen_treatment mixed
_refine_ls_matrix_type full
_refine_ls_number_parameters 286
_refine_ls_number_reflns 5172
_refine_ls_number_restraints 0
_refine_ls_restrained_S_all 1.035
_refine_ls_R_factor_all 0.1516
_refine_ls_R_factor_gt 0.0829
_refine_ls_shift/su_max 0.000
_refine_ls_shift/su_mean 0.000
_refine_ls_structure_factor_coef Fsqd
_refine_ls_weighting_details 'calc w=1/[\s^2^(Fo^2^)+(0.0000P)^2^+0.0000P] where P=(Fo^2^+2Fc^2^)/3'
_refine_ls_weighting_scheme calc
_refine_ls_wR_factor_gt 0.1290
_refine_ls_wR_factor_ref 0.1481
_reflns_number_gt 3392
_reflns_number_total 5172
_reflns_threshold_expression >2sigma(I)
_cod_data_source_file ic034485esi20030509_060339.cif
_cod_data_source_block Compound3
_cod_original_formula_sum 'C18 H15 Cl4 F3 Fe2 N4 O0.50'
_cod_database_code 4310591

loop_
_symmetry_equiv_pos_as_xyz
'x, y, z'
'-x, -y, -z'

loop_
_atom_site_label
_atom_site_type_symbol
_atom_site_fract_x
_atom_site_fract_y
_atom_site_fract_z
_atom_site_U_iso_or_equiv
_atom_site_adp_type
_atom_site_occupancy
_atom_site_symmetry_multiplicity
_atom_site_calc_flag
_atom_site_refinement_flags
_atom_site_disorder_assembly
_atom_site_disorder_group
Fe1 Fe 0.44054(8) 0.41232(8) 0.59810(5) 0.0206(2) Uani 1 1 d . . .
Cl1 Cl 0.59193(14) 0.36891(14) 0.47024(9) 0.0271(3) Uani 1 1 d . . .
F1 F 0.5843(4) 0.1329(4) 0.5920(2) 0.0393(8) Uani 1 1 d . . .
F2 F 0.2747(4) 0.1225(4) 0.4039(3) 0.0508(10) Uani 1 1 d . . .
F3 F 0.8054(4) 0.5216(4) 0.6724(3) 0.0527(10) Uani 1 1 d . . .
N1 N 0.4321(4) 0.2392(5) 0.6813(3) 0.0231(9) Uani 1 1 d . . .
N2 N 0.2952(4) 0.4723(5) 0.7135(3) 0.0231(9) Uani 1 1 d . . .
N3 N 0.5989(5) 0.5785(5) 0.7240(3) 0.0255(10) Uani 1 1 d . . .
N4 N 0.2071(5) 0.2800(5) 0.5268(3) 0.0265(10) Uani 1 1 d . . .
C1 C 0.0976(6) 0.3263(6) 0.5719(4) 0.0285(12) Uani 1 1 d . . .
C2 C 0.8386(7) 0.7166(8) 0.8167(5) 0.0497(18) Uani 1 1 d . . .
H2 H 0.9417 0.7322 0.8229 0.060 Uiso 1 1 calc . . .
C3 C 0.5347(6) 0.6595(6) 0.7902(4) 0.0304(13) Uani 1 1 d . . .
C4 C 0.0192(7) 0.0999(7) 0.4003(5) 0.0444(16) Uani 1 1 d . . .
H4 H -0.0027 0.0249 0.3409 0.053 Uiso 1 1 calc . . .
C5 C 0.3414(5) 0.2411(6) 0.7553(4) 0.0224(11) Uani 1 1 d . . .
C6 C 0.1642(6) 0.1695(6) 0.4456(4) 0.0340(14) Uani 1 1 d . . .
C7 C 0.4801(7) 0.0208(7) 0.7166(5) 0.0403(15) Uani 1 1 d . . .
H7 H 0.5314 -0.0508 0.7033 0.048 Uiso 1 1 calc . . .
C8 C 0.7437(7) 0.6081(7) 0.7395(4) 0.0351(14) Uani 1 1 d . . .
C9 C 0.3844(7) 0.0228(7) 0.7892(4) 0.0407(15) Uani 1 1 d . . .
H9 H 0.3673 -0.0509 0.8252 0.049 Uiso 1 1 calc . . .
C10 C 0.4955(6) 0.1308(6) 0.6651(4) 0.0270(12) Uani 1 1 d . . .
C11 C 0.3138(6) 0.1330(6) 0.8091(4) 0.0347(14) Uani 1 1 d . . .
H11 H 0.2486 0.1344 0.8579 0.042 Uiso 1 1 calc . . .
C12 C -0.0914(6) 0.1473(7) 0.4475(5) 0.0459(17) Uani 1 1 d . . .
H12 H -0.1915 0.1032 0.4211 0.055 Uiso 1 1 calc . . .
C13 C -0.0520(6) 0.2615(8) 0.5347(5) 0.0431(16) Uani 1 1 d . . .
H13 H -0.1254 0.2944 0.5678 0.052 Uiso 1 1 calc . . .
C14 C 0.2825(7) 0.3747(7) 0.7851(4) 0.0353(14) Uani 1 1 d . . .
H14A H 0.1778 0.3390 0.7939 0.042 Uiso 1 1 calc . . .
H14B H 0.3358 0.4352 0.8500 0.042 Uiso 1 1 calc . . .
C15 C 0.1482(6) 0.4596(6) 0.6609(4) 0.0289(13) Uani 1 1 d . . .
H15A H 0.1542 0.5498 0.6380 0.035 Uiso 1 1 calc . . .
H15B H 0.0743 0.4514 0.7080 0.035 Uiso 1 1 calc . . .
C17 C 0.3694(6) 0.6303(6) 0.7689(4) 0.0287(12) Uani 1 1 d . . .
H17A H 0.3280 0.6516 0.8320 0.034 Uiso 1 1 calc . . .
H17B H 0.3491 0.6966 0.7291 0.034 Uiso 1 1 calc . . .
C18 C 0.6197(8) 0.7707(7) 0.8711(5) 0.0474(17) Uani 1 1 d . . .
H18 H 0.5734 0.8254 0.9170 0.057 Uiso 1 1 calc . . .
C19 C 0.7728(8) 0.7997(8) 0.8832(5) 0.059(2) Uani 1 1 d . . .
H19 H 0.8309 0.8755 0.9365 0.070 Uiso 1 1 calc . . .
Fe2 Fe 0.84718(8) 0.34302(9) 0.94597(6) 0.0305(2) Uani 1 1 d . . .
Cl2 Cl 0.81166(18) 0.17077(18) 1.03707(11) 0.0420(4) Uani 1 1 d . . .
Cl3 Cl 0.64087(16) 0.41497(18) 0.94145(11) 0.0415(4) Uani 1 1 d . . .
Cl4 Cl -0.12218(18) 0.2237(2) 0.79193(11) 0.0511(5) Uani 1 1 d . . .
O1 O 1.0000 0.5000 1.0000 0.0599(19) Uani 1 2 d S . .

loop_
_atom_site_aniso_label
_atom_site_aniso_U_11
_atom_site_aniso_U_22
_atom_site_aniso_U_33
_atom_site_aniso_U_23
_atom_site_aniso_U_13
_atom_site_aniso_U_12
Fe1 0.0199(4) 0.0217(4) 0.0222(4) 0.0054(3) 0.0060(3) 0.0087(3)
Cl1 0.0296(7) 0.0295(8) 0.0290(7) 0.0114(6) 0.0110(5) 0.0150(6)
F1 0.044(2) 0.038(2) 0.048(2) 0.0161(16) 0.0226(16) 0.0248(17)
F2 0.035(2) 0.046(2) 0.055(2) -0.0181(18) 0.0076(17) 0.0084(17)
F3 0.0275(18) 0.065(3) 0.059(2) -0.005(2) -0.0011(17) 0.0191(17)
N1 0.020(2) 0.021(2) 0.030(2) 0.0071(19) 0.0026(18) 0.0076(18)
N2 0.022(2) 0.022(2) 0.029(2) 0.0060(19) 0.0072(18) 0.0111(19)
N3 0.026(2) 0.026(3) 0.023(2) 0.0039(19) -0.0007(19) 0.008(2)
N4 0.022(2) 0.022(2) 0.035(3) 0.006(2) 0.0039(19) 0.0064(19)
C1 0.023(3) 0.034(3) 0.037(3) 0.016(3) 0.011(2) 0.016(2)
C2 0.028(3) 0.054(4) 0.059(4) 0.008(4) -0.008(3) 0.005(3)
C3 0.042(3) 0.021(3) 0.027(3) 0.003(2) 0.003(2) 0.009(3)
C4 0.035(3) 0.044(4) 0.039(3) -0.003(3) -0.002(3) -0.001(3)
C5 0.023(3) 0.020(3) 0.023(3) 0.005(2) -0.001(2) 0.005(2)
C6 0.032(3) 0.027(3) 0.040(3) 0.003(3) 0.009(3) 0.007(3)
C7 0.049(4) 0.029(3) 0.055(4) 0.016(3) 0.015(3) 0.023(3)
C8 0.037(3) 0.033(3) 0.032(3) 0.002(3) 0.001(3) 0.010(3)
C9 0.058(4) 0.029(3) 0.044(4) 0.023(3) 0.019(3) 0.013(3)
C10 0.024(3) 0.025(3) 0.033(3) 0.006(2) 0.008(2) 0.010(2)
C11 0.038(3) 0.027(3) 0.043(3) 0.013(3) 0.017(3) 0.010(3)
C12 0.023(3) 0.056(4) 0.050(4) 0.008(3) -0.005(3) 0.002(3)
C13 0.024(3) 0.058(4) 0.049(4) 0.011(3) 0.006(3) 0.014(3)
C14 0.048(4) 0.042(4) 0.029(3) 0.014(3) 0.018(3) 0.029(3)
C15 0.024(3) 0.034(3) 0.033(3) 0.008(3) 0.008(2) 0.016(3)
C17 0.040(3) 0.023(3) 0.024(3) -0.001(2) 0.008(2) 0.015(2)
C18 0.053(4) 0.036(4) 0.044(4) -0.007(3) 0.002(3) 0.011(3)
C19 0.056(5) 0.046(4) 0.052(4) -0.014(3) -0.005(4) 0.001(3)
Fe2 0.0249(4) 0.0281(5) 0.0298(4) 0.0027(3) 0.0001(3) -0.0024(3)
Cl2 0.0519(9) 0.0400(9) 0.0413(8) 0.0159(7) 0.0124(7) 0.0190(7)
Cl3 0.0380(8) 0.0518(10) 0.0382(8) 0.0081(7) -0.0042(7) 0.0227(7)
Cl4 0.0424(9) 0.0649(11) 0.0289(8) -0.0029(7) 0.0154(7) -0.0038(8)
O1 0.044(4) 0.036(4) 0.076(5) -0.003(3) -0.009(3) -0.012(3)

loop_
_atom_type_symbol
_atom_type_description
_atom_type_scat_dispersion_real
_atom_type_scat_dispersion_imag
_atom_type_scat_source
C C 0.0033 0.0016 'International Tables Vol C Tables 4.2.6.8 and 6.1.1.4'
H H 0.0000 0.0000 'International Tables Vol C Tables 4.2.6.8 and 6.1.1.4'
N N 0.0061 0.0033 'International Tables Vol C Tables 4.2.6.8 and 6.1.1.4'
F F 0.0171 0.0103 'International Tables Vol C Tables 4.2.6.8 and 6.1.1.4'
Cl Cl 0.1484 0.1585 'International Tables Vol C Tables 4.2.6.8 and 6.1.1.4'
Fe Fe 0.3463 0.8444 'International Tables Vol C Tables 4.2.6.8 and 6.1.1.4'
O O 0.0106 0.0060 'International Tables Vol C Tables 4.2.6.8 and 6.1.1.4'

loop_
_geom_angle_atom_site_label_1
_geom_angle_atom_site_label_2
_geom_angle_atom_site_label_3
_geom_angle
_geom_angle_site_symmetry_1
_geom_angle_site_symmetry_3
_geom_angle_publ_flag
N1 Fe1 N2 79.48(16) . . ?
N1 Fe1 N3 89.46(16) . . ?
N2 Fe1 N3 75.74(16) . . ?
N1 Fe1 N4 86.98(16) . . ?
N2 Fe1 N4 75.53(16) . . ?
N3 Fe1 N4 151.22(16) . . ?
N1 Fe1 Cl1 106.08(11) . . ?
N2 Fe1 Cl1 174.44(12) . . ?
N3 Fe1 Cl1 103.89(12) . . ?
N4 Fe1 Cl1 104.53(12) . . ?
N1 Fe1 Cl1 166.49(11) . 2_666 ?
N2 Fe1 Cl1 87.03(12) . 2_666 ?
N3 Fe1 Cl1 87.90(12) . 2_666 ?
N4 Fe1 Cl1 88.98(12) . 2_666 ?
Cl1 Fe1 Cl1 87.41(5) . 2_666 ?
Fe1 Cl1 Fe1 92.59(5) . 2_666 ?
C10 N1 C5 116.7(4) . . ?
C10 N1 Fe1 128.7(4) . . ?
C5 N1 Fe1 114.5(3) . . ?
C15 N2 C14 112.2(4) . . ?
C15 N2 C17 110.1(4) . . ?
C14 N2 C17 109.3(4) . . ?
C15 N2 Fe1 108.2(3) . . ?
C14 N2 Fe1 110.2(3) . . ?
C17 N2 Fe1 106.7(3) . . ?
C8 N3 C3 117.1(5) . . ?
C8 N3 Fe1 128.4(4) . . ?
C3 N3 Fe1 114.5(3) . . ?
C6 N4 C1 116.4(5) . . ?
C6 N4 Fe1 128.8(4) . . ?
C1 N4 Fe1 114.6(3) . . ?
N4 C1 C13 122.0(5) . . ?
N4 C1 C15 116.1(5) . . ?
C13 C1 C15 121.7(5) . . ?
C19 C2 C8 116.1(6) . . ?
C19 C2 H2 121.9 . . ?
C8 C2 H2 121.9 . . ?
N3 C3 C18 121.1(6) . . ?
N3 C3 C17 116.7(5) . . ?
C18 C3 C17 122.1(5) . . ?
C12 C4 C6 116.5(5) . . ?
C12 C4 H4 121.7 . . ?
C6 C4 H4 121.7 . . ?
N1 C5 C11 122.0(5) . . ?
N1 C5 C14 118.1(4) . . ?
C11 C5 C14 119.7(5) . . ?
N4 C6 F2 115.3(5) . . ?
N4 C6 C4 126.4(5) . . ?
F2 C6 C4 118.3(5) . . ?
C9 C7 C10 116.0(5) . . ?
C9 C7 H7 122.0 . . ?
C10 C7 H7 122.0 . . ?
N3 C8 F3 115.8(5) . . ?
N3 C8 C2 126.5(6) . . ?
F3 C8 C2 117.7(5) . . ?
C7 C9 C11 120.4(5) . . ?
C7 C9 H9 119.8 . . ?
C11 C9 H9 119.8 . . ?
N1 C10 F1 114.9(5) . . ?
N1 C10 C7 126.1(5) . . ?
F1 C10 C7 118.9(5) . . ?
C9 C11 C5 118.7(5) . . ?
C9 C11 H11 120.7 . . ?
C5 C11 H11 120.7 . . ?
C4 C12 C13 119.2(6) . . ?
C4 C12 H12 120.4 . . ?
C13 C12 H12 120.4 . . ?
C1 C13 C12 119.3(5) . . ?
C1 C13 H13 120.3 . . ?
C12 C13 H13 120.3 . . ?
N2 C14 C5 116.0(4) . . ?
N2 C14 H14A 108.3 . . ?
C5 C14 H14A 108.3 . . ?
N2 C14 H14B 108.3 . . ?
C5 C14 H14B 108.3 . . ?
H14A C14 H14B 107.4 . . ?
N2 C15 C1 112.4(4) . . ?
N2 C15 H15A 109.1 . . ?
C1 C15 H15A 109.1 . . ?
N2 C15 H15B 109.1 . . ?
C1 C15 H15B 109.1 . . ?
H15A C15 H15B 107.9 . . ?
N2 C17 C3 111.4(4) . . ?
N2 C17 H17A 109.3 . . ?
C3 C17 H17A 109.3 . . ?
N2 C17 H17B 109.3 . . ?
C3 C17 H17B 109.3 . . ?
H17A C17 H17B 108.0 . . ?
C19 C18 C3 119.6(6) . . ?
C19 C18 H18 120.2 . . ?
C3 C18 H18 120.2 . . ?
C2 C19 C18 119.5(6) . . ?
C2 C19 H19 120.3 . . ?
C18 C19 H19 120.3 . . ?
O1 Fe2 Cl3 108.79(7) . . ?
O1 Fe2 Cl4 112.51(6) . 1_655 ?
Cl3 Fe2 Cl4 111.02(7) . 1_655 ?
O1 Fe2 Cl2 112.23(6) . . ?
Cl3 Fe2 Cl2 106.82(7) . . ?
Cl4 Fe2 Cl2 105.31(8) 1_655 . ?
Fe2 O1 Fe2 180.000(1) . 2_767 ?

loop_
_geom_bond_atom_site_label_1
_geom_bond_atom_site_label_2
_geom_bond_distance
_geom_bond_site_symmetry_2
_geom_bond_publ_flag
Fe1 N1 2.194(4) . ?
Fe1 N2 2.222(4) . ?
Fe1 N3 2.221(4) . ?
Fe1 N4 2.245(4) . ?
Fe1 Cl1 2.3498(15) . ?
Fe1 Cl1 2.5526(18) 2_666 ?
Cl1 Fe1 2.5526(18) 2_666 ?
F1 C10 1.338(6) . ?
F2 C6 1.341(6) . ?
F3 C8 1.359(6) . ?
N1 C10 1.312(6) . ?
N1 C5 1.357(6) . ?
N2 C15 1.476(7) . ?
N2 C14 1.483(7) . ?
N2 C17 1.489(6) . ?
N3 C8 1.300(7) . ?
N3 C3 1.337(6) . ?
N4 C6 1.313(7) . ?
N4 C1 1.350(6) . ?
C1 C13 1.383(8) . ?
C1 C15 1.505(7) . ?
C2 C19 1.361(9) . ?
C2 C8 1.379(8) . ?
C2 H2 0.9300 . ?
C3 C18 1.386(8) . ?
C3 C17 1.493(8) . ?
C4 C12 1.375(8) . ?
C4 C6 1.378(8) . ?
C4 H4 0.9300 . ?
C5 C11 1.375(7) . ?
C5 C14 1.510(7) . ?
C7 C9 1.375(8) . ?
C7 C10 1.371(8) . ?
C7 H7 0.9300 . ?
C9 C11 1.376(8) . ?
C9 H9 0.9300 . ?
C11 H11 0.9300 . ?
C12 C13 1.385(8) . ?
C12 H12 0.9300 . ?
C13 H13 0.9300 . ?
C14 H14A 0.9700 . ?
C14 H14B 0.9700 . ?
C15 H15A 0.9700 . ?
C15 H15B 0.9700 . ?
C17 H17A 0.9700 . ?
C17 H17B 0.9700 . ?
C18 C19 1.375(9) . ?
C18 H18 0.9300 . ?
C19 H19 0.9300 . ?
Fe2 O1 1.7554(10) . ?
Fe2 Cl3 2.2164(19) . ?
Fe2 Cl4 2.2427(18) 1_655 ?
Fe2 Cl2 2.2440(19) . ?
Cl4 Fe2 2.2426(18) 1_455 ?
O1 Fe2 1.7554(10) 2_767 ?

loop_
_geom_torsion_atom_site_label_1
_geom_torsion_atom_site_label_2
_geom_torsion_atom_site_label_3
_geom_torsion_atom_site_label_4
_geom_torsion
_geom_torsion_site_symmetry_1
_geom_torsion_site_symmetry_2
_geom_torsion_site_symmetry_3
_geom_torsion_site_symmetry_4
_geom_torsion_publ_flag
N1 Fe1 Cl1 Fe1 179.31(12) . . . 2_666 ?
N2 Fe1 Cl1 Fe1 -1.7(12) . . . 2_666 ?
N3 Fe1 Cl1 Fe1 -87.19(12) . . . 2_666 ?
N4 Fe1 Cl1 Fe1 88.27(12) . . . 2_666 ?
Cl1 Fe1 Cl1 Fe1 0.001(1) 2_666 . . 2_666 ?
N2 Fe1 N1 C10 179.5(5) . . . . ?
N3 Fe1 N1 C10 -104.9(4) . . . . ?
N4 Fe1 N1 C10 103.7(4) . . . . ?
Cl1 Fe1 N1 C10 -0.6(5) . . . . ?
Cl1 Fe1 N1 C10 176.5(4) 2_666 . . . ?
N2 Fe1 N1 C5 3.8(3) . . . . ?
N3 Fe1 N1 C5 79.4(4) . . . . ?
N4 Fe1 N1 C5 -72.1(3) . . . . ?
Cl1 Fe1 N1 C5 -176.3(3) . . . . ?
Cl1 Fe1 N1 C5 0.7(7) 2_666 . . . ?
N1 Fe1 N2 C15 -118.7(3) . . . . ?
N3 Fe1 N2 C15 149.1(3) . . . . ?
N4 Fe1 N2 C15 -29.2(3) . . . . ?
Cl1 Fe1 N2 C15 62.2(13) . . . . ?
Cl1 Fe1 N2 C15 60.6(3) 2_666 . . . ?
N1 Fe1 N2 C14 4.3(3) . . . . ?
N3 Fe1 N2 C14 -87.9(4) . . . . ?
N4 Fe1 N2 C14 93.9(4) . . . . ?
Cl1 Fe1 N2 C14 -174.7(11) . . . . ?
Cl1 Fe1 N2 C14 -176.4(3) 2_666 . . . ?
N1 Fe1 N2 C17 122.9(3) . . . . ?
N3 Fe1 N2 C17 30.7(3) . . . . ?
N4 Fe1 N2 C17 -147.6(3) . . . . ?
Cl1 Fe1 N2 C17 -56.2(13) . . . . ?
Cl1 Fe1 N2 C17 -57.9(3) 2_666 . . . ?
N1 Fe1 N3 C8 85.4(5) . . . . ?
N2 Fe1 N3 C8 164.7(5) . . . . ?
N4 Fe1 N3 C8 168.2(4) . . . . ?
Cl1 Fe1 N3 C8 -21.0(5) . . . . ?
Cl1 Fe1 N3 C8 -107.8(5) 2_666 . . . ?
N1 Fe1 N3 C3 -96.2(4) . . . . ?
N2 Fe1 N3 C3 -16.9(4) . . . . ?
N4 Fe1 N3 C3 -13.5(6) . . . . ?
Cl1 Fe1 N3 C3 157.4(3) . . . . ?
Cl1 Fe1 N3 C3 70.6(4) 2_666 . . . ?
N1 Fe1 N4 C6 -87.5(5) . . . . ?
N2 Fe1 N4 C6 -167.4(5) . . . . ?
N3 Fe1 N4 C6 -170.8(4) . . . . ?
Cl1 Fe1 N4 C6 18.4(5) . . . . ?
Cl1 Fe1 N4 C6 105.4(5) 2_666 . . . ?
N1 Fe1 N4 C1 95.9(4) . . . . ?
N2 Fe1 N4 C1 16.0(4) . . . . ?
N3 Fe1 N4 C1 12.6(6) . . . . ?
Cl1 Fe1 N4 C1 -158.2(3) . . . . ?
Cl1 Fe1 N4 C1 -71.2(4) 2_666 . . . ?
C6 N4 C1 C13 -0.2(8) . . . . ?
Fe1 N4 C1 C13 176.8(4) . . . . ?
C6 N4 C1 C15 -176.1(5) . . . . ?
Fe1 N4 C1 C15 1.0(6) . . . . ?
C8 N3 C3 C18 0.5(8) . . . . ?
Fe1 N3 C3 C18 -178.1(5) . . . . ?
C8 N3 C3 C17 176.9(5) . . . . ?
Fe1 N3 C3 C17 -1.6(6) . . . . ?
C10 N1 C5 C11 -1.7(7) . . . . ?
Fe1 N1 C5 C11 174.6(4) . . . . ?
C10 N1 C5 C14 172.3(5) . . . . ?
Fe1 N1 C5 C14 -11.5(6) . . . . ?
C1 N4 C6 F2 -178.0(5) . . . . ?
Fe1 N4 C6 F2 5.4(8) . . . . ?
C1 N4 C6 C4 2.3(9) . . . . ?
Fe1 N4 C6 C4 -174.3(5) . . . . ?
C12 C4 C6 N4 -2.8(10) . . . . ?
C12 C4 C6 F2 177.5(6) . . . . ?
C3 N3 C8 F3 178.5(5) . . . . ?
Fe1 N3 C8 F3 -3.2(8) . . . . ?
C3 N3 C8 C2 -1.2(9) . . . . ?
Fe1 N3 C8 C2 177.2(5) . . . . ?
C19 C2 C8 N3 0.5(11) . . . . ?
C19 C2 C8 F3 -179.1(6) . . . . ?
C10 C7 C9 C11 -1.9(9) . . . . ?
C5 N1 C10 F1 -179.8(4) . . . . ?
Fe1 N1 C10 F1 4.6(7) . . . . ?
C5 N1 C10 C7 -0.8(8) . . . . ?
Fe1 N1 C10 C7 -176.5(4) . . . . ?
C9 C7 C10 N1 2.6(9) . . . . ?
C9 C7 C10 F1 -178.5(5) . . . . ?
C7 C9 C11 C5 -0.3(10) . . . . ?
N1 C5 C11 C9 2.2(9) . . . . ?
C14 C5 C11 C9 -171.6(5) . . . . ?
C6 C4 C12 C13 1.2(10) . . . . ?
N4 C1 C13 C12 -1.1(9) . . . . ?
C15 C1 C13 C12 174.5(6) . . . . ?
C4 C12 C13 C1 0.5(10) . . . . ?
C15 N2 C14 C5 109.3(5) . . . . ?
C17 N2 C14 C5 -128.3(5) . . . . ?
Fe1 N2 C14 C5 -11.4(6) . . . . ?
N1 C5 C14 N2 15.7(7) . . . . ?
C11 C5 C14 N2 -170.2(5) . . . . ?
C14 N2 C15 C1 -82.3(5) . . . . ?
C17 N2 C15 C1 155.7(4) . . . . ?
Fe1 N2 C15 C1 39.5(5) . . . . ?
N4 C1 C15 N2 -27.7(7) . . . . ?
C13 C1 C15 N2 156.4(5) . . . . ?
C15 N2 C17 C3 -158.9(4) . . . . ?
C14 N2 C17 C3 77.5(5) . . . . ?
Fe1 N2 C17 C3 -41.7(5) . . . . ?
N3 C3 C17 N2 30.1(6) . . . . ?
C18 C3 C17 N2 -153.6(5) . . . . ?
N3 C3 C18 C19 0.7(10) . . . . ?
C17 C3 C18 C19 -175.5(6) . . . . ?
C8 C2 C19 C18 0.8(11) . . . . ?
C3 C18 C19 C2 -1.3(11) . . . . ?
Cl3 Fe2 O1 Fe2 -114(73) . . . 2_767 ?
Cl4 Fe2 O1 Fe2 9(73) 1_655 . . 2_767 ?
Cl2 Fe2 O1 Fe2 128(73) . . . 2_767 ?
